data_1548455
loop_
_publ_author_name
'Carter, Nicholas'
'Li, Xiabing'
'Reavey, Lewis'
'Meijer, Anthony J. H. M.'
'Coldham, Iain'

_publ_section_title
;
 Synthesis and kinetic resolution of substituted tetrahydroquinolines by
 lithiation then electrophilic quench.
;
_journal_issue 5
_journal_name_full 'Chemical science'
_journal_page_first 1352
_journal_page_last 1357
_journal_paper_doi 10.1039/c7sc04435f
_journal_volume 9
_journal_year 2018
_chemical_absolute_configuration unk
_chemical_formula_moiety 'C22 H25 N O4'
_chemical_formula_sum 'C22 H25 N O4'
_chemical_formula_weight 367.43
_space_group_crystal_system orthorhombic
_space_group_IT_number 19
_space_group_name_Hall 'P 2ac 2ab'
_space_group_name_H-M_alt 'P 21 21 21'
_symmetry_space_group_name_Hall 'P 2ac 2ab'
_symmetry_space_group_name_H-M 'P 21 21 21'
_atom_sites_solution_hydrogens geom
_audit_creation_method SHELXL-2014/7
_audit_update_record
;
2017-10-05 deposited with the CCDC.
2017-12-14 downloaded from the CCDC.
;
_cell_angle_alpha 90
_cell_angle_beta 90
_cell_angle_gamma 90
_cell_formula_units_Z 4
_cell_length_a 10.3192(3)
_cell_length_b 11.0867(4)
_cell_length_c 17.4057(6)
_cell_measurement_reflns_used 7921
_cell_measurement_temperature 100(2)
_cell_measurement_theta_max 66.58
_cell_measurement_theta_min 4.73
_cell_volume 1991.31(12)
_computing_cell_refinement 'Bruker SAINT'
_computing_data_collection 'Bruker APEX2'
_computing_data_reduction 'Bruker SAINT'
_computing_molecular_graphics 'Bruker SHELXTL'
_computing_publication_material 'Bruker SHELXTL'
_computing_structure_refinement 'SHELXL-2014/7 (Sheldrick, 2014)'
_computing_structure_solution 'SHELXS-97 (Sheldrick 2008)'
_diffrn_ambient_temperature 100(2)
_diffrn_measured_fraction_theta_full 0.997
_diffrn_measured_fraction_theta_max 0.997
_diffrn_measurement_device_type 'Bruker APEX-II CCD'
_diffrn_measurement_method '\f and \w scans'
_diffrn_radiation_type CuK\a
_diffrn_radiation_wavelength 1.54178
_diffrn_reflns_av_R_equivalents 0.0414
_diffrn_reflns_av_unetI/netI 0.0223
_diffrn_reflns_Laue_measured_fraction_full 0.997
_diffrn_reflns_Laue_measured_fraction_max 0.997
_diffrn_reflns_limit_h_max 12
_diffrn_reflns_limit_h_min -12
_diffrn_reflns_limit_k_max 13
_diffrn_reflns_limit_k_min -13
_diffrn_reflns_limit_l_max 20
_diffrn_reflns_limit_l_min -20
_diffrn_reflns_number 25795
_diffrn_reflns_point_group_measured_fraction_full 0.997
_diffrn_reflns_point_group_measured_fraction_max 0.997
_diffrn_reflns_theta_full 66.627
_diffrn_reflns_theta_max 66.627
_diffrn_reflns_theta_min 4.729
_exptl_absorpt_coefficient_mu 0.680
_exptl_absorpt_correction_T_max 0.89
_exptl_absorpt_correction_T_min 0.79
_exptl_absorpt_correction_type multi-scan
_exptl_absorpt_process_details sadabs
_exptl_crystal_colour colourless
_exptl_crystal_density_diffrn 1.226
_exptl_crystal_description BLOCK
_exptl_crystal_F_000 784
_exptl_crystal_size_max 0.300
_exptl_crystal_size_mid 0.200
_exptl_crystal_size_min 0.200
_refine_diff_density_max 0.138
_refine_diff_density_min -0.193
_refine_diff_density_rms 0.044
_refine_ls_abs_structure_details
; 
 Flack x determined using 1411 quotients [(I+)-(I-)]/[(I+)+(I-)] 
 (Parsons, Flack and Wagner, Acta Cryst. B69 (2013) 249-259). 
;
_refine_ls_abs_structure_Flack 0.03(6)
_refine_ls_extinction_method none
_refine_ls_goodness_of_fit_ref 1.095
_refine_ls_hydrogen_treatment constr
_refine_ls_matrix_type full
_refine_ls_number_parameters 248
_refine_ls_number_reflns 3512
_refine_ls_number_restraints 0
_refine_ls_restrained_S_all 1.095
_refine_ls_R_factor_all 0.0296
_refine_ls_R_factor_gt 0.0280
_refine_ls_shift/su_max 0.000
_refine_ls_shift/su_mean 0.000
_refine_ls_structure_factor_coef Fsqd
_refine_ls_weighting_details 'w=1/[\s^2^(Fo^2^)+(0.0375P)^2^+0.2781P] where P=(Fo^2^+2Fc^2^)/3'
_refine_ls_weighting_scheme calc
_refine_ls_wR_factor_gt 0.0682
_refine_ls_wR_factor_ref 0.0691
_reflns_Friedel_coverage 0.742
_reflns_Friedel_fraction_full 0.997
_reflns_Friedel_fraction_max 0.997
_reflns_number_gt 3382
_reflns_number_total 3512
_reflns_threshold_expression 'I > 2\s(I)'
_cod_data_source_file c7sc04435f2.cif
_cod_data_source_block carter1_0m
_cod_depositor_comments 'Adding full bibliography for 1548455--1548458.cif.'
_cod_database_code 1548455
_shelx_shelxl_version_number 2014/7
_shelx_space_group_comment
; 
The symmetry employed for this shelxl refinement is uniquely defined 
by the following loop, which should always be used as a source of 
symmetry information in preference to the above space-group names. 
They are only intended as comments. 
;
_shelx_estimated_absorpt_t_min 0.822
_shelx_estimated_absorpt_t_max 0.876

loop_
_space_group_symop_operation_xyz
'x, y, z'
'x+1/2, -y+1/2, -z'
'-x, y+1/2, -z+1/2'
'-x+1/2, -y, z+1/2'

loop_
_atom_site_label
_atom_site_type_symbol
_atom_site_fract_x
_atom_site_fract_y
_atom_site_fract_z
_atom_site_U_iso_or_equiv
_atom_site_adp_type
_atom_site_occupancy
_atom_site_site_symmetry_order
_atom_site_calc_flag
_atom_site_refinement_flags_posn
_atom_site_refinement_flags_adp
O1 O 0.78201(12) 0.00727(10) 0.82624(7) 0.0165(3) Uani 1 1 d . .
O2 O 0.91820(11) 0.16789(11) 0.81979(7) 0.0186(3) Uani 1 1 d . .
O3 O 0.50141(14) -0.06386(13) 0.87741(8) 0.0312(3) Uani 1 1 d . .
O4 O 0.52517(13) 0.11530(12) 0.81991(8) 0.0245(3) Uani 1 1 d . .
N1 N 0.73659(13) 0.16891(13) 0.89677(8) 0.0141(3) Uani 1 1 d . .
C1 C 0.87950(19) -0.02473(18) 0.69947(10) 0.0214(4) Uani 1 1 d . .
H24 H 0.7937 -0.0125 0.6766 0.032 Uiso 1 1 calc R U
H1 H 0.9289 -0.0820 0.6681 0.032 Uiso 1 1 calc R U
H25 H 0.9257 0.0524 0.7015 0.032 Uiso 1 1 calc R U
C2 C 0.86452(19) -0.07431(17) 0.77984(10) 0.0194(4) Uani 1 1 d . .
C3 C 0.82158(16) 0.11868(16) 0.84441(9) 0.0141(4) Uani 1 1 d . .
C4 C 0.64244(16) 0.08865(15) 0.93605(10) 0.0150(4) Uani 1 1 d . .
C5 C 0.71260(17) -0.00792(16) 0.98414(10) 0.0153(4) Uani 1 1 d . .
C6 C 0.64578(19) -0.10642(17) 1.01412(11) 0.0204(4) Uani 1 1 d . .
H20 H 0.5563 -0.1162 1.0028 0.024 Uiso 1 1 calc R U
C7 C 0.7082(2) -0.19044(17) 1.06025(11) 0.0255(4) Uani 1 1 d . .
H21 H 0.6614 -0.2578 1.0795 0.031 Uiso 1 1 calc R U
C8 C 0.8383(2) -0.17686(19) 1.07845(11) 0.0269(4) Uani 1 1 d . .
H2 H 0.8813 -0.2350 1.1094 0.032 Uiso 1 1 calc R U
C9 C 0.7838(2) -0.18898(18) 0.77892(13) 0.0348(5) Uani 1 1 d . .
H3 H 0.7703 -0.2171 0.8317 0.052 Uiso 1 1 calc R U
H5 H 0.8292 -0.2514 0.7495 0.052 Uiso 1 1 calc R U
H4 H 0.6997 -0.1724 0.7550 0.052 Uiso 1 1 calc R U
C10 C 0.9927(2) -0.0945(2) 0.82015(12) 0.0336(5) Uani 1 1 d . .
H8 H 1.0461 -0.0217 0.8158 0.050 Uiso 1 1 calc R U
H6 H 1.0380 -0.1625 0.7962 0.050 Uiso 1 1 calc R U
H7 H 0.9771 -0.1124 0.8745 0.050 Uiso 1 1 calc R U
C11 C 0.55693(17) 0.16415(17) 0.99110(10) 0.0178(4) Uani 1 1 d . .
H16 H 0.4955 0.2137 0.9609 0.021 Uiso 1 1 calc R U
H9 H 0.5061 0.1097 1.0246 0.021 Uiso 1 1 calc R U
C12 C 0.64184(18) 0.24592(16) 1.04028(10) 0.0188(4) Uani 1 1 d . .
H14 H 0.5884 0.2888 1.0788 0.023 Uiso 1 1 calc R U
H15 H 0.7081 0.1977 1.0677 0.023 Uiso 1 1 calc R U
C13 C 0.70590(16) 0.33489(17) 0.98702(10) 0.0167(4) Uani 1 1 d . .
C14 C 0.74361(15) 0.29464(16) 0.91403(10) 0.0147(4) Uani 1 1 d . .
C15 C 0.78466(17) 0.37787(16) 0.85918(10) 0.0176(4) Uani 1 1 d . .
H13 H 0.8038 0.3518 0.8084 0.021 Uiso 1 1 calc R U
C16 C 0.79770(17) 0.49865(17) 0.87849(11) 0.0214(4) Uani 1 1 d . .
H10 H 0.8273 0.5546 0.8411 0.026 Uiso 1 1 calc R U
C17 C 0.76796(18) 0.53824(17) 0.95184(12) 0.0236(4) Uani 1 1 d . .
H12 H 0.7802 0.6204 0.9656 0.028 Uiso 1 1 calc R U
C18 C 0.72011(17) 0.45662(17) 1.00498(11) 0.0205(4) Uani 1 1 d . .
H11 H 0.6965 0.4842 1.0547 0.025 Uiso 1 1 calc R U
C19 C 0.55036(17) 0.03418(17) 0.87520(11) 0.0198(4) Uani 1 1 d . .
C20 C 0.4412(2) 0.0716(2) 0.75952(13) 0.0348(5) Uani 1 1 d . .
H17 H 0.4791 -0.0009 0.7364 0.052 Uiso 1 1 calc R U
H19 H 0.4315 0.1340 0.7201 0.052 Uiso 1 1 calc R U
H18 H 0.3560 0.0520 0.7811 0.052 Uiso 1 1 calc R U
C21 C 0.90455(19) -0.07758(19) 1.05093(11) 0.0253(4) Uani 1 1 d . .
H22 H 0.9932 -0.0665 1.0639 0.030 Uiso 1 1 calc R U
C22 C 0.84223(18) 0.00634(17) 1.00439(10) 0.0192(4) Uani 1 1 d . .
H23 H 0.8889 0.0744 0.9861 0.023 Uiso 1 1 calc R U

loop_
_atom_site_aniso_label
_atom_site_aniso_U_11
_atom_site_aniso_U_22
_atom_site_aniso_U_33
_atom_site_aniso_U_23
_atom_site_aniso_U_13
_atom_site_aniso_U_12
O1 0.0193(6) 0.0129(6) 0.0174(6) -0.0022(5) 0.0042(5) 0.0010(5)
O2 0.0169(6) 0.0205(6) 0.0185(6) -0.0023(6) 0.0044(5) -0.0030(5)
O3 0.0337(7) 0.0301(8) 0.0298(8) 0.0012(7) -0.0056(6) -0.0155(7)
O4 0.0234(7) 0.0266(7) 0.0235(7) -0.0005(6) -0.0077(6) 0.0032(6)
N1 0.0151(7) 0.0122(7) 0.0151(7) 0.0008(6) 0.0030(6) -0.0002(6)
C1 0.0237(9) 0.0239(10) 0.0166(9) -0.0030(8) -0.0002(7) 0.0017(8)
C2 0.0250(9) 0.0166(9) 0.0167(9) -0.0028(7) 0.0036(7) 0.0058(8)
C3 0.0157(8) 0.0142(8) 0.0123(8) 0.0005(7) -0.0014(7) 0.0019(7)
C4 0.0137(8) 0.0148(9) 0.0166(8) 0.0011(7) 0.0030(7) -0.0029(7)
C5 0.0189(9) 0.0146(9) 0.0124(7) -0.0018(7) 0.0039(7) 0.0019(7)
C6 0.0244(9) 0.0170(9) 0.0198(9) -0.0016(7) 0.0044(8) -0.0009(7)
C7 0.0389(11) 0.0167(9) 0.0209(9) 0.0022(8) 0.0078(9) 0.0002(8)
C8 0.0362(11) 0.0241(10) 0.0205(9) 0.0046(8) 0.0032(8) 0.0127(9)
C9 0.0519(13) 0.0172(10) 0.0353(11) -0.0036(9) 0.0154(11) -0.0006(10)
C10 0.0394(12) 0.0415(13) 0.0199(10) -0.0043(9) -0.0034(9) 0.0236(10)
C11 0.0162(8) 0.0183(9) 0.0190(8) 0.0011(7) 0.0050(7) 0.0015(7)
C12 0.0209(9) 0.0186(9) 0.0169(8) -0.0012(7) 0.0037(7) 0.0042(7)
C13 0.0137(8) 0.0183(9) 0.0181(8) 0.0002(7) 0.0002(7) 0.0025(7)
C14 0.0114(8) 0.0137(8) 0.0190(8) -0.0007(7) -0.0007(7) 0.0004(7)
C15 0.0162(8) 0.0177(9) 0.0189(8) 0.0010(7) 0.0010(7) 0.0012(7)
C16 0.0190(9) 0.0163(9) 0.0289(9) 0.0054(8) 0.0006(8) 0.0008(7)
C17 0.0196(9) 0.0145(9) 0.0367(11) -0.0046(8) -0.0009(8) 0.0009(7)
C18 0.0179(8) 0.0200(9) 0.0236(9) -0.0061(7) -0.0006(8) 0.0036(7)
C19 0.0162(8) 0.0235(10) 0.0197(9) -0.0007(8) 0.0020(7) -0.0001(8)
C20 0.0309(11) 0.0444(13) 0.0291(11) -0.0050(10) -0.0144(9) 0.0037(11)
C21 0.0221(9) 0.0342(11) 0.0196(9) 0.0024(9) 0.0019(8) 0.0087(9)
C22 0.0207(9) 0.0206(9) 0.0161(8) 0.0017(7) 0.0031(7) 0.0004(7)

loop_
_atom_type_symbol
_atom_type_description
_atom_type_scat_dispersion_real
_atom_type_scat_dispersion_imag
_atom_type_scat_source
C C 0.0181 0.0091 'International Tables Vol C Tables 4.2.6.8 and 6.1.1.4'
H H 0.0000 0.0000 'International Tables Vol C Tables 4.2.6.8 and 6.1.1.4'
N N 0.0311 0.0180 'International Tables Vol C Tables 4.2.6.8 and 6.1.1.4'
O O 0.0492 0.0322 'International Tables Vol C Tables 4.2.6.8 and 6.1.1.4'

loop_
_geom_angle_atom_site_label_1
_geom_angle_atom_site_label_2
_geom_angle_atom_site_label_3
_geom_angle
C3 O1 C2 121.10(13)
C19 O4 C20 114.36(16)
C3 N1 C14 120.00(14)
C3 N1 C4 118.52(14)
C14 N1 C4 121.44(14)
C2 C1 H24 109.5
C2 C1 H1 109.5
H24 C1 H1 109.5
C2 C1 H25 109.5
H24 C1 H25 109.5
H1 C1 H25 109.5
O1 C2 C1 109.96(14)
O1 C2 C10 109.87(14)
C1 C2 C10 113.17(17)
O1 C2 C9 101.61(15)
C1 C2 C9 110.52(16)
C10 C2 C9 111.10(18)
O2 C3 O1 125.56(16)
O2 C3 N1 124.92(16)
O1 C3 N1 109.51(14)
N1 C4 C5 111.07(14)
N1 C4 C19 108.73(14)
C5 C4 C19 112.94(14)
N1 C4 C11 109.51(14)
C5 C4 C11 107.90(13)
C19 C4 C11 106.55(14)
C22 C5 C6 118.02(17)
C22 C5 C4 120.69(16)
C6 C5 C4 121.07(16)
C7 C6 C5 120.87(18)
C7 C6 H20 119.6
C5 C6 H20 119.6
C8 C7 C6 120.54(19)
C8 C7 H21 119.7
C6 C7 H21 119.7
C21 C8 C7 119.07(19)
C21 C8 H2 120.5
C7 C8 H2 120.5
C2 C9 H3 109.5
C2 C9 H5 109.5
H3 C9 H5 109.5
C2 C9 H4 109.5
H3 C9 H4 109.5
H5 C9 H4 109.5
C2 C10 H8 109.5
C2 C10 H6 109.5
H8 C10 H6 109.5
C2 C10 H7 109.5
H8 C10 H7 109.5
H6 C10 H7 109.5
C12 C11 C4 109.97(14)
C12 C11 H16 109.7
C4 C11 H16 109.7
C12 C11 H9 109.7
C4 C11 H9 109.7
H16 C11 H9 108.2
C13 C12 C11 107.22(15)
C13 C12 H14 110.3
C11 C12 H14 110.3
C13 C12 H15 110.3
C11 C12 H15 110.3
H14 C12 H15 108.5
C18 C13 C14 118.86(16)
C18 C13 C12 122.85(16)
C14 C13 C12 118.11(16)
C15 C14 C13 119.64(16)
C15 C14 N1 121.18(15)
C13 C14 N1 119.17(15)
C16 C15 C14 120.18(17)
C16 C15 H13 119.9
C14 C15 H13 119.9
C15 C16 C17 120.53(18)
C15 C16 H10 119.7
C17 C16 H10 119.7
C18 C17 C16 119.19(17)
C18 C17 H12 120.4
C16 C17 H12 120.4
C17 C18 C13 121.37(17)
C17 C18 H11 119.3
C13 C18 H11 119.3
O3 C19 O4 123.27(17)
O3 C19 C4 126.24(17)
O4 C19 C4 110.39(15)
O4 C20 H17 109.5
O4 C20 H19 109.5
H17 C20 H19 109.5
O4 C20 H18 109.5
H17 C20 H18 109.5
H19 C20 H18 109.5
C8 C21 C22 120.41(19)
C8 C21 H22 119.8
C22 C21 H22 119.8
C5 C22 C21 121.04(18)
C5 C22 H23 119.5
C21 C22 H23 119.5

loop_
_geom_bond_atom_site_label_1
_geom_bond_atom_site_label_2
_geom_bond_distance
O1 C3 1.339(2)
O1 C2 1.482(2)
O2 C3 1.215(2)
O3 C19 1.199(2)
O4 C19 1.343(2)
O4 C20 1.446(2)
N1 C3 1.382(2)
N1 C14 1.428(2)
N1 C4 1.484(2)
C1 C2 1.511(2)
C1 H24 0.9800
C1 H1 0.9800
C1 H25 0.9800
C2 C10 1.514(3)
C2 C9 1.520(3)
C4 C5 1.540(2)
C4 C19 1.546(2)
C4 C11 1.548(2)
C5 C22 1.392(3)
C5 C6 1.393(3)
C6 C7 1.388(3)
C6 H20 0.9500
C7 C8 1.388(3)
C7 H21 0.9500
C8 C21 1.381(3)
C8 H2 0.9500
C9 H3 0.9800
C9 H5 0.9800
C9 H4 0.9800
C10 H8 0.9800
C10 H6 0.9800
C10 H7 0.9800
C11 C12 1.524(3)
C11 H16 0.9900
C11 H9 0.9900
C12 C13 1.506(2)
C12 H14 0.9900
C12 H15 0.9900
C13 C18 1.393(3)
C13 C14 1.402(2)
C14 C15 1.394(2)
C15 C16 1.387(3)
C15 H13 0.9500
C16 C17 1.385(3)
C16 H10 0.9500
C17 C18 1.385(3)
C17 H12 0.9500
C18 H11 0.9500
C20 H17 0.9800
C20 H19 0.9800
C20 H18 0.9800
C21 C22 1.391(3)
C21 H22 0.9500
C22 H23 0.9500

loop_
_geom_hbond_atom_site_label_D
_geom_hbond_atom_site_label_H
_geom_hbond_atom_site_label_A
_geom_hbond_distance_DH
_geom_hbond_distance_HA
_geom_hbond_distance_DA
_geom_hbond_angle_DHA
C1 H25 O2 0.98 2.42 3.018(2) 118.5
C10 H8 O2 0.98 2.48 3.009(3) 113.4

loop_
_geom_torsion_atom_site_label_1
_geom_torsion_atom_site_label_2
_geom_torsion_atom_site_label_3
_geom_torsion_atom_site_label_4
_geom_torsion
C3 O1 C2 C1 -66.2(2)
C3 O1 C2 C10 59.0(2)
C3 O1 C2 C9 176.69(15)
C2 O1 C3 O2 7.8(2)
C2 O1 C3 N1 -171.22(13)
C14 N1 C3 O2 12.9(2)
C4 N1 C3 O2 -164.96(16)
C14 N1 C3 O1 -168.15(14)
C4 N1 C3 O1 14.03(19)
C3 N1 C4 C5 61.46(18)
C14 N1 C4 C5 -116.33(17)
C3 N1 C4 C19 -63.40(19)
C14 N1 C4 C19 118.80(16)
C3 N1 C4 C11 -179.46(14)
C14 N1 C4 C11 2.7(2)
N1 C4 C5 C22 17.9(2)
C19 C4 C5 C22 140.32(16)
C11 C4 C5 C22 -102.18(18)
N1 C4 C5 C6 -167.73(15)
C19 C4 C5 C6 -45.3(2)
C11 C4 C5 C6 72.2(2)
C22 C5 C6 C7 -2.6(3)
C4 C5 C6 C7 -177.14(16)
C5 C6 C7 C8 1.0(3)
C6 C7 C8 C21 0.9(3)
N1 C4 C11 C12 -48.39(19)
C5 C4 C11 C12 72.62(18)
C19 C4 C11 C12 -165.82(14)
C4 C11 C12 C13 65.09(18)
C11 C12 C13 C18 138.64(17)
C11 C12 C13 C14 -36.4(2)
C18 C13 C14 C15 -5.0(2)
C12 C13 C14 C15 170.20(16)
C18 C13 C14 N1 176.29(15)
C12 C13 C14 N1 -8.5(2)
C3 N1 C14 C15 30.8(2)
C4 N1 C14 C15 -151.48(16)
C3 N1 C14 C13 -150.56(15)
C4 N1 C14 C13 27.2(2)
C13 C14 C15 C16 5.0(3)
N1 C14 C15 C16 -176.36(16)
C14 C15 C16 C17 -1.2(3)
C15 C16 C17 C18 -2.5(3)
C16 C17 C18 C13 2.4(3)
C14 C13 C18 C17 1.3(3)
C12 C13 C18 C17 -173.63(17)
C20 O4 C19 O3 -4.5(3)
C20 O4 C19 C4 179.02(15)
N1 C4 C19 O3 147.47(18)
C5 C4 C19 O3 23.7(3)
C11 C4 C19 O3 -94.6(2)
N1 C4 C19 O4 -36.14(19)
C5 C4 C19 O4 -159.90(14)
C11 C4 C19 O4 81.80(17)
C7 C8 C21 C22 -1.2(3)
C6 C5 C22 C21 2.3(3)
C4 C5 C22 C21 176.85(16)
C8 C21 C22 C5 -0.4(3)
